data_4308015
loop_
_publ_author_name
'Jens Beckmann'
'Stephan Heitz'
'Malte Hesse'

_publ_contact_author_address
;Institut f\"ur Chemie und Biochemie, 
Freie Universit\"at Berlin, 
Fabeckstr. 34-36, 
14195 Berlin, 
Germany
;
_publ_contact_author_email beckmann@chemie.fu-berlin.de
_publ_contact_author_fax '+49 (0)30-838-52440'
_publ_contact_author_name 'Jens Beckmann'
_publ_contact_author_phone '+49 (0)30-838-54697'
_publ_section_title
;
Four Distinctively Different Decomposition Pathways of Metastable
Supermesityltellurium(IV) Trichloride
;
_journal_name_full 'Inorganic Chemistry'
_journal_page_first 3275
_journal_page_last 3282
_journal_paper_doi 10.1021/ic062469m
_journal_volume 46
_journal_year 2007
_chemical_formula_sum 'C18 H30 Cl2 O Te'
_chemical_formula_weight 460.92
_chemical_name_systematic
;
 ?
;
_space_group_IT_number 15
_symmetry_cell_setting monoclinic
_symmetry_space_group_name_Hall '-C 2yc'
_symmetry_space_group_name_H-M 'C 1 2/c 1'
_atom_sites_solution_hydrogens geom
_atom_sites_solution_primary direct
_atom_sites_solution_secondary difmap
_audit_creation_method SHELXL-97
_cell_angle_alpha 90.00
_cell_angle_beta 111.869(3)
_cell_angle_gamma 90.00
_cell_formula_units_Z 8
_cell_length_a 22.573(4)
_cell_length_b 10.0611(17)
_cell_length_c 19.194(3)
_cell_measurement_temperature 133
_cell_volume 4045.4(12)
_computing_cell_refinement 'Bruker SMART'
_computing_data_collection 'Bruker SMART'
_computing_data_reduction 'Bruker SAINT'
_computing_molecular_graphics 'Bruker SHELXTL'
_computing_publication_material 'Bruker SHELXTL'
_computing_structure_refinement 'Bruker SHELXTL'
_computing_structure_solution 'Bruker SHELXTL'
_diffrn_ambient_temperature 133
_diffrn_measured_fraction_theta_full 0.992
_diffrn_measured_fraction_theta_max 0.992
_diffrn_measurement_device_type 'CCD area detector'
_diffrn_measurement_method 'phi and omega scans with .3 deg in omega'
_diffrn_radiation_monochromator graphite
_diffrn_radiation_source 'fine-focus sealed tube'
_diffrn_radiation_type MoK\a
_diffrn_radiation_wavelength 0.71073
_diffrn_reflns_av_R_equivalents 0.0205
_diffrn_reflns_av_sigmaI/netI 0.0179
_diffrn_reflns_limit_h_max 31
_diffrn_reflns_limit_h_min -32
_diffrn_reflns_limit_k_max 14
_diffrn_reflns_limit_k_min -13
_diffrn_reflns_limit_l_max 27
_diffrn_reflns_limit_l_min -27
_diffrn_reflns_number 24214
_diffrn_reflns_theta_full 30.51
_diffrn_reflns_theta_max 30.51
_diffrn_reflns_theta_min 1.94
_exptl_absorpt_coefficient_mu 1.735
_exptl_absorpt_correction_T_max 1.0
_exptl_absorpt_correction_T_min 0.77
_exptl_absorpt_correction_type empiric
_exptl_crystal_colour colorless
_exptl_crystal_density_diffrn 1.514
_exptl_crystal_density_method 'not measured'
_exptl_crystal_description plate
_exptl_crystal_F_000 1856
_exptl_crystal_size_max .45
_exptl_crystal_size_mid .26
_exptl_crystal_size_min .06
_refine_diff_density_max 0.810
_refine_diff_density_min -0.609
_refine_diff_density_rms 0.073
_refine_ls_extinction_method none
_refine_ls_goodness_of_fit_ref 1.050
_refine_ls_hydrogen_treatment mixed
_refine_ls_matrix_type full
_refine_ls_number_parameters 235
_refine_ls_number_reflns 6135
_refine_ls_number_restraints 0
_refine_ls_restrained_S_all 1.050
_refine_ls_R_factor_all 0.0284
_refine_ls_R_factor_gt 0.0216
_refine_ls_shift/su_max 0.001
_refine_ls_shift/su_mean 0.000
_refine_ls_structure_factor_coef Fsqd
_refine_ls_weighting_details 'calc w=1/[\s^2^(Fo^2^)+(0.0245P)^2^+5.8122P] where P=(Fo^2^+2Fc^2^)/3'
_refine_ls_weighting_scheme calc
_refine_ls_wR_factor_gt 0.0529
_refine_ls_wR_factor_ref 0.0565
_reflns_number_gt 5323
_reflns_number_total 6135
_reflns_threshold_expression >2sigma(I)
_cod_data_source_file ic062469msi20061226_121217.cif
_cod_data_source_block added_by_encifer
_cod_depositor_comments
;
The following automatic conversions were performed:
'_symmetry_cell_setting' value 'Monoclinic' changed to 'monoclinic'
according to '/home/saulius/struct/CIF-dictionaries/cif_core.dic'
dictionary named 'cif_core.dic' version 2.4.1 from 2010-06-29.

Automatic conversion script
Id: cif_fix_enum 1527 2010-12-29 10:47:43Z saulius 
;
_cod_original_sg_symbol_H-M 'C 1 2/c 1 '
_cod_database_code 4308015

loop_
_symmetry_equiv_pos_as_xyz
'x, y, z'
'-x, y, -z+1/2'
'x+1/2, y+1/2, z'
'-x+1/2, y+1/2, -z+1/2'
'-x, -y, -z'
'x, -y, z-1/2'
'-x+1/2, -y+1/2, -z'
'x+1/2, -y+1/2, z-1/2'

loop_
_atom_site_label
_atom_site_type_symbol
_atom_site_fract_x
_atom_site_fract_y
_atom_site_fract_z
_atom_site_U_iso_or_equiv
_atom_site_adp_type
_atom_site_occupancy
_atom_site_symmetry_multiplicity
_atom_site_calc_flag
_atom_site_refinement_flags
_atom_site_disorder_assembly
_atom_site_disorder_group
Te1 Te 0.893542(6) 0.046630(15) 0.145992(7) 0.01789(4) Uani 0.90 1 d P A 1
C11 C 0.87012(7) 0.06025(15) -0.03115(8) 0.0174(3) Uani 1 1 d . A .
C30 C 0.93077(8) 0.36182(19) 0.17227(9) 0.0279(3) Uani 1 1 d . A .
H30A H 0.9654 0.3861 0.1573 0.042 Uiso 1 1 calc R . .
H30B H 0.9385 0.2750 0.1946 0.042 Uiso 1 1 calc R . .
H30C H 0.9275 0.4251 0.2081 0.042 Uiso 1 1 calc R . .
C12 C 0.87517(8) 0.13867(16) -0.08878(8) 0.0202(3) Uani 1 1 d . . .
H12 H 0.8757 0.0959 -0.1315 0.024 Uiso 1 1 calc R . .
C24 C 0.88402(8) 0.35374(17) -0.15293(9) 0.0237(3) Uani 1 1 d . . .
C31 C 0.81028(9) 0.32239(19) 0.12340(10) 0.0284(4) Uani 1 1 d . A .
H31A H 0.7722 0.3228 0.0789 0.043 Uiso 1 1 calc R . .
H31B H 0.8060 0.3854 0.1588 0.043 Uiso 1 1 calc R . .
H31C H 0.8168 0.2352 0.1453 0.043 Uiso 1 1 calc R . .
C13 C 0.87949(7) 0.27629(16) -0.08629(8) 0.0195(3) Uani 1 1 d . . .
C14 C 0.87644(8) 0.33859(16) -0.02353(9) 0.0208(3) Uani 1 1 d . . .
H14 H 0.8772 0.4310 -0.0222 0.025 Uiso 1 1 calc R . .
C20 C 0.86368(8) -0.09192(16) -0.04625(9) 0.0207(3) Uani 1 1 d . . .
C21 C 0.81330(9) -0.15489(18) -0.02074(11) 0.0310(4) Uani 1 1 d . . .
H21A H 0.7731 -0.1112 -0.0452 0.047 Uiso 1 1 calc R . .
H21B H 0.8262 -0.1454 0.0326 0.047 Uiso 1 1 calc R . .
H21C H 0.8091 -0.2475 -0.0337 0.047 Uiso 1 1 calc R . .
C10 C 0.87145(7) 0.12894(15) 0.03450(8) 0.0173(3) Uani 1 1 d . . .
C15 C 0.87234(7) 0.27059(15) 0.03831(8) 0.0182(3) Uani 1 1 d . A .
C28 C 0.86791(8) 0.36054(17) 0.10280(9) 0.0218(3) Uani 1 1 d . . .
C23 C 0.84054(9) -0.12225(18) -0.13122(10) 0.0275(3) Uani 1 1 d . . .
H23A H 0.8701 -0.0854 -0.1512 0.041 Uiso 1 1 calc R . .
H23B H 0.7992 -0.0834 -0.1564 0.041 Uiso 1 1 calc R . .
H23C H 0.8379 -0.2167 -0.1388 0.041 Uiso 1 1 calc R . .
C27 C 0.88849(12) 0.5037(2) -0.13919(12) 0.0378(5) Uani 1 1 d . . .
H27A H 0.8912 0.5482 -0.1821 0.057 Uiso 1 1 calc R . .
H27B H 0.9258 0.5234 -0.0957 0.057 Uiso 1 1 calc R . .
H27C H 0.8512 0.5338 -0.1311 0.057 Uiso 1 1 calc R . .
C22 C 0.92945(8) -0.15814(17) -0.00887(10) 0.0262(3) Uani 1 1 d . . .
H22A H 0.9596 -0.1162 -0.0263 0.039 Uiso 1 1 calc R . .
H22B H 0.9262 -0.2508 -0.0217 0.039 Uiso 1 1 calc R . .
H22C H 0.9435 -0.1487 0.0446 0.039 Uiso 1 1 calc R . .
C29 C 0.85676(11) 0.50761(19) 0.07809(10) 0.0321(4) Uani 1 1 d . A .
H29A H 0.8913 0.5381 0.0645 0.048 Uiso 1 1 calc R . .
H29B H 0.8548 0.5606 0.1188 0.048 Uiso 1 1 calc R . .
H29C H 0.8173 0.5155 0.0357 0.048 Uiso 1 1 calc R . .
C25 C 0.82394(10) 0.3252(2) -0.22250(10) 0.0367(4) Uani 1 1 d . . .
H25A H 0.8204 0.2314 -0.2321 0.055 Uiso 1 1 calc R . .
H25B H 0.8268 0.3708 -0.2651 0.055 Uiso 1 1 calc R . .
H25C H 0.7870 0.3558 -0.2139 0.055 Uiso 1 1 calc R . .
C26 C 0.94355(10) 0.3090(2) -0.16734(11) 0.0333(4) Uani 1 1 d . . .
H26A H 0.9415 0.2149 -0.1761 0.050 Uiso 1 1 calc R . .
H26B H 0.9811 0.3297 -0.1243 0.050 Uiso 1 1 calc R . .
H26C H 0.9452 0.3546 -0.2105 0.050 Uiso 1 1 calc R . .
Cl1 Cl 1.00851(4) 0.06146(9) 0.16037(4) 0.02646(15) Uani 0.90 1 d P A 1
Cl2 Cl 0.78479(4) -0.02595(11) 0.13160(5) 0.03415(17) Uani 0.90 1 d P A 1
O1 O 0.91003(7) -0.14841(15) 0.15143(8) 0.0279(3) Uani 0.90 1 d P A 1
H1 H 0.9402 -0.1597 0.1381 0.042 Uiso 0.90 1 calc PR A 1
Te1' Te 0.87836(8) -0.0095(2) 0.12244(10) 0.0338(3) Uani 0.10 1 d P A -1
Cl2' Cl 0.7664(4) -0.0098(11) 0.1068(5) 0.044(2) Uani 0.10 1 d P A -1
Cl1' Cl 0.9959(4) 0.0256(11) 0.1577(7) 0.058(3) Uani 0.10 1 d P A -1
O1' O 0.8876(8) 0.0734(18) 0.2114(8) 0.048(4) Uani 0.10 1 d P A -1
H1' H 0.8497 0.0728 0.2055 0.072 Uiso 0.10 1 calc PR A -1

loop_
_atom_site_aniso_label
_atom_site_aniso_U_11
_atom_site_aniso_U_22
_atom_site_aniso_U_33
_atom_site_aniso_U_23
_atom_site_aniso_U_13
_atom_site_aniso_U_12
Te1 0.01881(6) 0.02018(7) 0.01542(6) 0.00332(5) 0.00723(5) 0.00232(5)
C11 0.0171(6) 0.0165(7) 0.0178(6) -0.0009(5) 0.0054(5) 0.0019(5)
C30 0.0293(8) 0.0297(9) 0.0215(7) -0.0056(7) 0.0055(6) -0.0010(7)
C12 0.0238(7) 0.0210(7) 0.0161(6) -0.0007(5) 0.0079(6) 0.0028(6)
C24 0.0313(8) 0.0225(8) 0.0202(7) 0.0064(6) 0.0128(6) 0.0069(6)
C31 0.0287(8) 0.0319(9) 0.0279(8) -0.0028(7) 0.0144(7) 0.0064(7)
C13 0.0215(7) 0.0197(7) 0.0176(6) 0.0032(5) 0.0074(5) 0.0038(6)
C14 0.0273(8) 0.0152(7) 0.0199(7) 0.0006(5) 0.0087(6) 0.0023(6)
C20 0.0233(7) 0.0156(7) 0.0227(7) -0.0009(6) 0.0082(6) 0.0006(6)
C21 0.0335(9) 0.0210(8) 0.0427(10) -0.0032(7) 0.0190(8) -0.0048(7)
C10 0.0180(6) 0.0180(7) 0.0154(6) 0.0020(5) 0.0056(5) 0.0019(5)
C15 0.0192(7) 0.0183(7) 0.0161(6) -0.0008(5) 0.0054(5) 0.0022(5)
C28 0.0270(8) 0.0215(8) 0.0171(6) -0.0023(6) 0.0085(6) 0.0037(6)
C23 0.0331(9) 0.0208(8) 0.0244(8) -0.0061(6) 0.0057(7) -0.0008(6)
C27 0.0623(14) 0.0229(9) 0.0395(11) 0.0095(8) 0.0318(10) 0.0067(9)
C22 0.0301(8) 0.0213(8) 0.0259(8) 0.0004(6) 0.0088(7) 0.0070(6)
C29 0.0501(11) 0.0216(8) 0.0259(8) -0.0025(7) 0.0157(8) 0.0077(8)
C25 0.0405(11) 0.0454(12) 0.0220(8) 0.0112(8) 0.0091(8) 0.0071(9)
C26 0.0391(10) 0.0319(10) 0.0374(10) 0.0129(8) 0.0241(8) 0.0115(8)
Cl1 0.0193(4) 0.0368(4) 0.0236(3) -0.0014(3) 0.0083(3) 0.0039(3)
Cl2 0.0278(4) 0.0405(4) 0.0399(4) 0.0003(3) 0.0193(3) -0.0063(3)
O1 0.0255(6) 0.0322(8) 0.0288(7) -0.0037(6) 0.0133(6) 0.0030(6)
Te1' 0.0348(7) 0.0424(9) 0.0297(7) 0.0116(7) 0.0183(6) 0.0118(7)
Cl2' 0.039(5) 0.046(4) 0.056(6) 0.002(4) 0.029(4) 0.006(4)
Cl1' 0.008(3) 0.070(7) 0.078(6) -0.048(5) -0.006(3) 0.003(3)
O1' 0.045(9) 0.059(11) 0.027(7) 0.002(7) -0.002(6) 0.000(8)

loop_
_atom_type_symbol
_atom_type_description
_atom_type_scat_dispersion_real
_atom_type_scat_dispersion_imag
_atom_type_scat_source
C C 0.0033 0.0016 'International Tables Vol C Tables 4.2.6.8 and 6.1.1.4'
H H 0.0000 0.0000 'International Tables Vol C Tables 4.2.6.8 and 6.1.1.4'
Cl Cl 0.1484 0.1585 'International Tables Vol C Tables 4.2.6.8 and 6.1.1.4'
Te Te -0.5308 1.6751 'International Tables Vol C Tables 4.2.6.8 and 6.1.1.4'
O O 0.0106 0.0060 'International Tables Vol C Tables 4.2.6.8 and 6.1.1.4'

loop_
_geom_angle_atom_site_label_1
_geom_angle_atom_site_label_2
_geom_angle_atom_site_label_3
_geom_angle
_geom_angle_site_symmetry_1
_geom_angle_site_symmetry_3
_geom_angle_publ_flag
Te1' Te1 O1' 123.5(8) . . ?
Te1' Te1 O1 45.67(12) . . ?
O1' Te1 O1 103.4(8) . . ?
Te1' Te1 C10 78.51(12) . . ?
O1' Te1 C10 141.3(7) . . ?
O1 Te1 C10 113.38(6) . . ?
Te1' Te1 Cl1' 102.6(3) . . ?
O1' Te1 Cl1' 112.6(8) . . ?
O1 Te1 Cl1' 74.7(3) . . ?
C10 Te1 Cl1' 89.1(3) . . ?
Te1' Te1 Cl2 58.78(11) . . ?
O1' Te1 Cl2 73.9(7) . . ?
O1 Te1 Cl2 82.73(5) . . ?
C10 Te1 Cl2 98.53(4) . . ?
Cl1' Te1 Cl2 157.4(3) . . ?
Te1' Te1 Cl1 110.14(11) . . ?
O1' Te1 Cl1 110.2(7) . . ?
O1 Te1 Cl1 83.54(5) . . ?
C10 Te1 Cl1 86.23(4) . . ?
Cl1' Te1 Cl1 8.8(3) . . ?
Cl2 Te1 Cl1 166.25(3) . . ?
Te1' Te1 Cl2' 57.6(3) . . ?
O1' Te1 Cl2' 80.7(8) . . ?
O1 Te1 Cl2' 88.1(2) . . ?
C10 Te1 Cl2' 88.6(2) . . ?
Cl1' Te1 Cl2' 160.1(3) . . ?
Cl2 Te1 Cl2' 10.0(2) . . ?
Cl1 Te1 Cl2' 167.5(2) . . ?
C12 C11 C10 116.37(14) . . ?
C12 C11 C20 115.97(13) . . ?
C10 C11 C20 127.66(13) . . ?
C13 C12 C11 124.16(14) . . ?
C27 C24 C13 112.23(14) . . ?
C27 C24 C25 108.33(16) . . ?
C13 C24 C25 108.60(14) . . ?
C27 C24 C26 108.31(16) . . ?
C13 C24 C26 109.62(13) . . ?
C25 C24 C26 109.72(15) . . ?
C14 C13 C12 117.19(14) . . ?
C14 C13 C24 122.48(14) . . ?
C12 C13 C24 120.26(14) . . ?
C13 C14 C15 123.83(15) . . ?
C21 C20 C22 111.95(14) . . ?
C21 C20 C23 104.83(14) . . ?
C22 C20 C23 107.12(13) . . ?
C21 C20 C11 112.11(13) . . ?
C22 C20 C11 109.41(13) . . ?
C23 C20 C11 111.25(13) . . ?
C15 C10 C11 121.61(13) . . ?
C15 C10 Te1' 127.71(12) . . ?
C11 C10 Te1' 110.55(12) . . ?
C15 C10 Te1 109.67(10) . . ?
C11 C10 Te1 127.34(11) . . ?
Te1' C10 Te1 19.30(6) . . ?
C14 C15 C10 116.61(13) . . ?
C14 C15 C28 115.52(14) . . ?
C10 C15 C28 127.86(13) . . ?
C31 C28 C30 111.86(14) . . ?
C31 C28 C29 105.09(14) . . ?
C30 C28 C29 104.44(15) . . ?
C31 C28 C15 111.53(14) . . ?
C30 C28 C15 112.26(13) . . ?
C29 C28 C15 111.20(13) . . ?
Te1 Cl1 Te1' 13.85(4) . . ?
Cl2' Cl2 Te1' 111.4(12) . . ?
Cl2' Cl2 Te1 115.2(13) . . ?
Te1' Cl2 Te1 16.44(6) . . ?
Te1' O1 Te1 19.23(8) . . ?
Te1 Te1' O1 115.10(17) . . ?
Te1 Te1' O1' 37.3(6) . . ?
O1 Te1' O1' 101.2(5) . . ?
Te1 Te1' C10 82.19(14) . . ?
O1 Te1' C10 138.04(11) . . ?
O1' Te1' C10 112.6(6) . . ?
Te1 Te1' Cl2 104.78(13) . . ?
O1 Te1' Cl2 103.25(11) . . ?
O1' Te1' Cl2 74.9(6) . . ?
C10 Te1' Cl2 108.79(8) . . ?
Te1 Te1' Cl2' 107.8(3) . . ?
O1 Te1' Cl2' 110.9(3) . . ?
O1' Te1' Cl2' 82.4(6) . . ?
C10 Te1' Cl2' 97.8(2) . . ?
Cl2 Te1' Cl2' 11.6(2) . . ?
Te1 Te1' Cl1' 61.0(3) . . ?
O1 Te1' Cl1' 74.6(3) . . ?
O1' Te1' Cl1' 86.7(6) . . ?
C10 Te1' Cl1' 83.1(3) . . ?
Cl2 Te1' Cl1' 160.8(3) . . ?
Cl2' Te1' Cl1' 168.6(4) . . ?
Te1 Te1' Cl1 56.01(11) . . ?
O1 Te1' Cl1 80.93(8) . . ?
O1' Te1' Cl1 84.2(6) . . ?
C10 Te1' Cl1 78.70(7) . . ?
Cl2 Te1' Cl1 159.11(10) . . ?
Cl2' Te1' Cl1 163.7(3) . . ?
Cl1' Te1' Cl1 6.5(3) . . ?
Cl2 Cl2' Te1' 57.0(11) . . ?
Cl2 Cl2' Te1 54.8(12) . . ?
Te1' Cl2' Te1 14.57(8) . . ?
Te1 Cl1' Te1' 16.39(8) . . ?
Te1 O1' Te1' 19.2(3) . . ?

loop_
_geom_bond_atom_site_label_1
_geom_bond_atom_site_label_2
_geom_bond_distance
_geom_bond_site_symmetry_2
_geom_bond_publ_flag
Te1 Te1' 0.725(2) . ?
Te1 O1' 1.338(17) . ?
Te1 O1 1.9928(15) . ?
Te1 C10 2.1724(15) . ?
Te1 Cl1' 2.246(10) . ?
Te1 Cl2 2.4761(10) . ?
Te1 Cl1 2.5098(9) . ?
Te1 Cl2' 2.742(10) . ?
C11 C12 1.398(2) . ?
C11 C10 1.428(2) . ?
C11 C20 1.555(2) . ?
C30 C28 1.543(2) . ?
C12 C13 1.388(2) . ?
C24 C27 1.529(3) . ?
C24 C13 1.533(2) . ?
C24 C25 1.535(3) . ?
C24 C26 1.537(2) . ?
C31 C28 1.542(2) . ?
C13 C14 1.382(2) . ?
C14 C15 1.403(2) . ?
C20 C21 1.533(2) . ?
C20 C22 1.539(2) . ?
C20 C23 1.546(2) . ?
C10 C15 1.427(2) . ?
C10 Te1' 2.149(2) . ?
C15 C28 1.566(2) . ?
C28 C29 1.546(3) . ?
Cl1 Te1' 2.842(2) . ?
Cl2 Cl2' 0.527(8) . ?
Cl2 Te1' 2.1900(18) . ?
O1 Te1' 1.574(2) . ?
Te1' O1' 1.840(16) . ?
Te1' Cl2' 2.432(10) . ?
Te1' Cl1' 2.506(9) . ?
